data_7118700
loop_
_publ_author_name
'Mukhopadhyay, Sujay'
'Singh, Roop Shikha'
'Biswas, Arnab'
'Pandey, Daya Shankar'

_publ_section_title
;
 Photochemical water oxidation by cyclometalated iridium(iii) complexes: a
 mechanistic insight.
;
_journal_issue 19
_journal_name_full 'Chemical communications (Cambridge, England)'
_journal_page_first 3840
_journal_page_last 3843
_journal_paper_doi 10.1039/c5cc10520j
_journal_volume 52
_journal_year 2016
_chemical_formula_moiety 'C28 H32 Cl Ir N2'
_chemical_formula_sum 'C28 H32 Cl Ir N2'
_chemical_formula_weight 624.23
_chemical_name_systematic
; 
 ? 
;
_space_group_IT_number 2
_symmetry_cell_setting triclinic
_symmetry_space_group_name_Hall '-P 1'
_symmetry_space_group_name_H-M 'P -1'
_atom_sites_solution_hydrogens geom
_atom_sites_solution_primary direct
_atom_sites_solution_secondary difmap
_audit_creation_method SHELXL-97
_audit_update_record
;
2014-08-14 deposited with the CCDC.
2016-02-02 downloaded from the CCDC.
;
_cell_angle_alpha 100.173(6)
_cell_angle_beta 98.473(5)
_cell_angle_gamma 99.561(7)
_cell_formula_units_Z 2
_cell_length_a 8.4227(17)
_cell_length_b 11.622(2)
_cell_length_c 13.821(3)
_cell_measurement_reflns_used 9952
_cell_measurement_temperature 296(2)
_cell_measurement_theta_max 28.89
_cell_measurement_theta_min 2.49
_cell_volume 1291.2(4)
_computing_cell_refinement 'Bruker SAINT'
_computing_data_collection 'Bruker APEX2'
_computing_data_reduction 'Bruker SAINT'
_computing_molecular_graphics 'Bruker SHELXTL'
_computing_publication_material 'Bruker SHELXTL'
_computing_structure_refinement 'SHELXL-97 (Sheldrick, 2008)'
_computing_structure_solution 'Sir-92 (Altomare et al., 1993)'
_diffrn_ambient_temperature 296(2)
_diffrn_measured_fraction_theta_full 0.990
_diffrn_measured_fraction_theta_max 0.990
_diffrn_measurement_device_type 'Bruker APEX-II CCD'
_diffrn_measurement_method '\f and \w scans'
_diffrn_radiation_monochromator graphite
_diffrn_radiation_source 'fine-focus sealed tube'
_diffrn_radiation_type MoK\a
_diffrn_radiation_wavelength 0.71073
_diffrn_reflns_av_R_equivalents 0.0364
_diffrn_reflns_av_sigmaI/netI 0.0315
_diffrn_reflns_limit_h_max 11
_diffrn_reflns_limit_h_min -11
_diffrn_reflns_limit_k_max 15
_diffrn_reflns_limit_k_min -15
_diffrn_reflns_limit_l_max 18
_diffrn_reflns_limit_l_min -18
_diffrn_reflns_number 25338
_diffrn_reflns_theta_full 29.15
_diffrn_reflns_theta_max 29.15
_diffrn_reflns_theta_min 1.52
_exptl_absorpt_coefficient_mu 5.291
_exptl_absorpt_correction_T_max 0.7458
_exptl_absorpt_correction_T_min 0.4441
_exptl_absorpt_correction_type multi-scan
_exptl_absorpt_process_details 'SADABS-2008/1 - Bruker AXS area detector scaling and absorption correction'
_exptl_crystal_colour Brown
_exptl_crystal_density_diffrn 1.606
_exptl_crystal_density_method 'not measured'
_exptl_crystal_description Prism
_exptl_crystal_F_000 616
_exptl_crystal_size_max 0.12
_exptl_crystal_size_mid 0.08
_exptl_crystal_size_min 0.06
_refine_diff_density_max 0.689
_refine_diff_density_min -0.589
_refine_diff_density_rms 0.082
_refine_ls_extinction_method none
_refine_ls_goodness_of_fit_ref 0.998
_refine_ls_hydrogen_treatment none
_refine_ls_matrix_type full
_refine_ls_number_parameters 309
_refine_ls_number_reflns 6901
_refine_ls_number_restraints 0
_refine_ls_restrained_S_all 0.998
_refine_ls_R_factor_all 0.0255
_refine_ls_R_factor_gt 0.0208
_refine_ls_shift/su_max 0.003
_refine_ls_shift/su_mean 0.000
_refine_ls_structure_factor_coef Fsqd
_refine_ls_weighting_details 'calc w=1/[\s^2^(Fo^2^)+(0.0247P)^2^+0.4229P] where P=(Fo^2^+2Fc^2^)/3'
_refine_ls_weighting_scheme calc
_refine_ls_wR_factor_gt 0.0500
_refine_ls_wR_factor_ref 0.0522
_reflns_number_gt 6253
_reflns_number_total 6901
_reflns_threshold_expression >2sigma(I)
_cod_data_source_file c5cc10520j3.cif
_cod_data_source_block shelx
_cod_depositor_comments
;
The following automatic conversions were performed:

'_symmetry_cell_setting' value 'Triclinic' changed to 'triclinic'
according to
/usr/data/users/saulius/crontab/automatic-downloads/rss-feeds/RSC/lib/dictionaries/cif_core.dic
dictionary named 'cif_core.dic' version 2.4.2 from 2011-04-26.

'_exptl_absorpt_correction_type' value 'Multi-scan' changed to
'multi-scan' according to
/usr/data/users/saulius/crontab/automatic-downloads/rss-feeds/RSC/lib/dictionaries/cif_core.dic
dictionary named 'cif_core.dic' version 2.4.2 from 2011-04-26.

Automatic conversion script
Id: cif_fix_values 4268 2015-11-12 08:31:59Z antanas 

 Adding full bibliography for 7118699--7118700.cif.
;
_cod_database_code 7118700
_audit_block_doi 10.5517/cc1362x9

loop_
_symmetry_equiv_pos_as_xyz
'x, y, z'
'-x, -y, -z'

loop_
_atom_site_label
_atom_site_type_symbol
_atom_site_fract_x
_atom_site_fract_y
_atom_site_fract_z
_atom_site_U_iso_or_equiv
_atom_site_adp_type
_atom_site_occupancy
_atom_site_symmetry_multiplicity
_atom_site_calc_flag
_atom_site_refinement_flags
_atom_site_disorder_assembly
_atom_site_disorder_group
C1 C 0.5459(3) 0.8061(2) 0.8491(2) 0.0374(5) Uani 1 1 d . . .
C2 C 0.6846(3) 0.8740(2) 0.8262(2) 0.0405(6) Uani 1 1 d . . .
C3 C 0.7170(4) 0.8123(3) 0.7328(2) 0.0433(6) Uani 1 1 d . . .
C4 C 0.5923(3) 0.7070(2) 0.69660(19) 0.0389(6) Uani 1 1 d . . .
C5 C 0.4899(3) 0.7001(2) 0.7706(2) 0.0387(6) Uani 1 1 d . . .
C6 C 0.3294(4) 0.6148(3) 0.7565(3) 0.0594(9) Uani 1 1 d . . .
H6A H 0.3369 0.5388 0.7188 0.089 Uiso 1 1 calc R . .
H6B H 0.2444 0.6454 0.7211 0.089 Uiso 1 1 calc R . .
H6C H 0.3044 0.6058 0.8206 0.089 Uiso 1 1 calc R . .
C7 C 0.5612(5) 0.6233(3) 0.5977(2) 0.0604(9) Uani 1 1 d . . .
H7A H 0.4693 0.6386 0.5554 0.091 Uiso 1 1 calc R . .
H7B H 0.5380 0.5427 0.6069 0.091 Uiso 1 1 calc R . .
H7C H 0.6562 0.6349 0.5671 0.091 Uiso 1 1 calc R . .
C8 C 0.8491(5) 0.8583(4) 0.6796(3) 0.0690(10) Uani 1 1 d . . .
H8A H 0.9495 0.8886 0.7267 0.103 Uiso 1 1 calc R . .
H8B H 0.8183 0.9211 0.6487 0.103 Uiso 1 1 calc R . .
H8C H 0.8641 0.7947 0.6292 0.103 Uiso 1 1 calc R . .
C9 C 0.7836(4) 0.9910(3) 0.8860(3) 0.0598(9) Uani 1 1 d . . .
H9A H 0.8979 0.9885 0.8927 0.090 Uiso 1 1 calc R . .
H9B H 0.7546 1.0055 0.9511 0.090 Uiso 1 1 calc R . .
H9C H 0.7615 1.0538 0.8525 0.090 Uiso 1 1 calc R . .
C10 C 0.4613(4) 0.8370(3) 0.9357(2) 0.0563(8) Uani 1 1 d . . .
H10A H 0.4309 0.7672 0.9622 0.084 Uiso 1 1 calc R . .
H10B H 0.3649 0.8661 0.9135 0.084 Uiso 1 1 calc R . .
H10C H 0.5340 0.8975 0.9867 0.084 Uiso 1 1 calc R . .
C11 C 0.7169(3) 0.6844(2) 1.05763(19) 0.0381(5) Uani 1 1 d . . .
C12 C 0.7854(3) 0.8044(3) 1.0888(2) 0.0435(6) Uani 1 1 d . . .
H12 H 0.8474 0.8431 1.0494 0.052 Uiso 1 1 calc R . .
C13 C 0.7619(4) 0.8670(3) 1.1787(2) 0.0470(7) Uani 1 1 d . . .
H13 H 0.8108 0.9472 1.1995 0.056 Uiso 1 1 calc R . .
C14 C 0.6669(4) 0.8131(3) 1.2392(2) 0.0478(7) Uani 1 1 d . A .
C15 C 0.5986(4) 0.6931(3) 1.2059(2) 0.0532(8) Uani 1 1 d . . .
H15 H 0.5353 0.6544 1.2448 0.064 Uiso 1 1 calc R . .
C16 C 0.6219(4) 0.6290(3) 1.1161(2) 0.0496(7) Uani 1 1 d . . .
H16 H 0.5735 0.5486 1.0953 0.060 Uiso 1 1 calc R . .
C17 C 0.6410(4) 0.8855(3) 1.3382(2) 0.0578(8) Uani 1 1 d . . .
C18 C 0.8035(6) 0.9369(5) 1.4058(3) 0.1047(18) Uani 1 1 d . A .
H18A H 0.7864 0.9794 1.4684 0.157 Uiso 1 1 calc R . .
H18B H 0.8686 0.9905 1.3749 0.157 Uiso 1 1 calc R . .
H18C H 0.8593 0.8736 1.4174 0.157 Uiso 1 1 calc R . .
C19 C 0.480(4) 0.861(3) 1.361(2) 0.101(3) Uani 0.203(10) 1 d P A 1
H19A H 0.4612 0.7859 1.3804 0.151 Uiso 0.203(10) 1 calc PR A 1
H19B H 0.4005 0.8592 1.3022 0.151 Uiso 0.203(10) 1 calc PR A 1
H19C H 0.4688 0.9231 1.4139 0.151 Uiso 0.203(10) 1 calc PR A 1
C19' C 0.5549(9) 0.8001(7) 1.4004(5) 0.101(3) Uani 0.797(10) 1 d P A 2
H19D H 0.5242 0.8470 1.4565 0.151 Uiso 0.797(10) 1 calc PR A 2
H19E H 0.6293 0.7525 1.4238 0.151 Uiso 0.797(10) 1 calc PR A 2
H19F H 0.4590 0.7489 1.3586 0.151 Uiso 0.797(10) 1 calc PR A 2
C20 C 0.638(5) 1.023(3) 1.3281(17) 0.135(8) Uani 0.35(2) 1 d P A 1
H20A H 0.5446 1.0242 1.2795 0.203 Uiso 0.35(2) 1 calc PR A 1
H20B H 0.7362 1.0558 1.3072 0.203 Uiso 0.35(2) 1 calc PR A 1
H20C H 0.6309 1.0688 1.3916 0.203 Uiso 0.35(2) 1 calc PR A 1
C20' C 0.524(3) 0.9650(18) 1.3142(8) 0.135(8) Uani 0.65(2) 1 d P A 2
H20D H 0.4255 0.9178 1.2725 0.203 Uiso 0.65(2) 1 calc PR A 2
H20E H 0.5737 1.0222 1.2796 0.203 Uiso 0.65(2) 1 calc PR A 2
H20F H 0.4995 1.0059 1.3750 0.203 Uiso 0.65(2) 1 calc PR A 2
C21 C 0.7863(4) 0.5176(3) 0.9591(2) 0.0435(6) Uani 1 1 d . . .
H21 H 0.7938 0.4802 1.0133 0.052 Uiso 1 1 calc R . .
C22 C 0.8216(3) 0.4647(3) 0.8644(2) 0.0436(6) Uani 1 1 d . . .
C23 C 0.8064(3) 0.5357(2) 0.7913(2) 0.0402(6) Uani 1 1 d . . .
C24 C 0.8587(4) 0.4957(3) 0.7022(2) 0.0520(7) Uani 1 1 d . . .
H24 H 0.8560 0.5410 0.6530 0.062 Uiso 1 1 calc R . .
C25 C 0.9150(5) 0.3892(3) 0.6861(3) 0.0634(9) Uani 1 1 d . . .
C26 C 0.9228(5) 0.3193(3) 0.7577(3) 0.0674(10) Uani 1 1 d . . .
H26 H 0.9583 0.2474 0.7450 0.081 Uiso 1 1 calc R . .
C27 C 0.8773(4) 0.3574(3) 0.8478(3) 0.0576(8) Uani 1 1 d . . .
H27 H 0.8835 0.3123 0.8970 0.069 Uiso 1 1 calc R . .
C28 C 0.9711(7) 0.3553(5) 0.5926(4) 0.1029(17) Uani 1 1 d . . .
N1 N 0.7430(3) 0.6213(2) 0.96461(17) 0.0375(5) Uani 1 1 d . . .
N2 N 1.0139(9) 0.3289(6) 0.5197(4) 0.162(3) Uani 1 1 d . . .
Cl1 Cl 1.02716(8) 0.76776(8) 0.89819(6) 0.05398(19) Uani 1 1 d . . .
Ir1 Ir 0.739696(10) 0.693533(8) 0.836336(7) 0.03080(4) Uani 1 1 d . . .

loop_
_atom_site_aniso_label
_atom_site_aniso_U_11
_atom_site_aniso_U_22
_atom_site_aniso_U_33
_atom_site_aniso_U_23
_atom_site_aniso_U_13
_atom_site_aniso_U_12
C1 0.0345(13) 0.0387(13) 0.0370(14) 0.0005(11) 0.0020(10) 0.0135(10)
C2 0.0464(15) 0.0322(12) 0.0387(15) 0.0017(11) 0.0027(12) 0.0063(11)
C3 0.0492(16) 0.0434(15) 0.0369(15) 0.0085(12) 0.0089(12) 0.0068(12)
C4 0.0438(14) 0.0410(13) 0.0277(13) 0.0002(11) -0.0021(11) 0.0114(11)
C5 0.0342(13) 0.0369(13) 0.0412(15) 0.0031(11) -0.0022(11) 0.0094(10)
C6 0.0408(16) 0.0528(18) 0.077(2) 0.0091(17) -0.0010(16) 0.0011(14)
C7 0.077(2) 0.0607(19) 0.0352(16) -0.0064(14) -0.0044(15) 0.0198(17)
C8 0.081(3) 0.074(2) 0.055(2) 0.0198(18) 0.0311(19) 0.001(2)
C9 0.068(2) 0.0381(15) 0.061(2) -0.0047(14) 0.0013(17) -0.0007(14)
C10 0.0438(16) 0.073(2) 0.0521(19) -0.0025(16) 0.0141(14) 0.0243(15)
C11 0.0382(13) 0.0469(14) 0.0282(13) 0.0049(11) 0.0053(10) 0.0091(11)
C12 0.0446(15) 0.0494(15) 0.0360(14) 0.0069(12) 0.0125(12) 0.0054(12)
C13 0.0518(16) 0.0505(16) 0.0344(15) -0.0001(12) 0.0066(12) 0.0080(13)
C14 0.0441(15) 0.0678(19) 0.0317(14) 0.0056(13) 0.0085(12) 0.0151(14)
C15 0.0537(18) 0.071(2) 0.0366(16) 0.0142(15) 0.0158(13) 0.0060(15)
C16 0.0549(17) 0.0523(16) 0.0384(16) 0.0075(13) 0.0105(13) 0.0015(14)
C17 0.0610(19) 0.083(2) 0.0349(16) 0.0078(16) 0.0138(14) 0.0292(17)
C18 0.105(4) 0.141(5) 0.046(2) -0.019(3) 0.013(2) 0.005(3)
C19 0.113(5) 0.132(6) 0.047(3) 0.001(3) 0.046(3) -0.011(4)
C19' 0.113(5) 0.132(6) 0.047(3) 0.001(3) 0.046(3) -0.011(4)
C20 0.190(16) 0.202(16) 0.058(4) 0.020(7) 0.032(9) 0.162(15)
C20' 0.190(16) 0.202(16) 0.058(4) 0.020(7) 0.032(9) 0.162(15)
C21 0.0466(15) 0.0441(15) 0.0395(15) 0.0091(12) 0.0022(12) 0.0128(12)
C22 0.0407(14) 0.0419(14) 0.0439(16) -0.0006(12) -0.0002(12) 0.0131(11)
C23 0.0361(13) 0.0399(13) 0.0401(15) -0.0024(11) 0.0029(11) 0.0099(10)
C24 0.0556(18) 0.0565(18) 0.0448(17) -0.0022(14) 0.0098(14) 0.0264(14)
C25 0.068(2) 0.069(2) 0.053(2) -0.0097(17) 0.0099(17) 0.0351(18)
C26 0.075(2) 0.0566(19) 0.068(2) -0.0078(18) 0.0016(19) 0.0390(18)
C27 0.062(2) 0.0495(17) 0.058(2) 0.0031(15) -0.0044(16) 0.0249(15)
C28 0.146(5) 0.098(3) 0.084(3) 0.000(3) 0.046(3) 0.077(3)
N1 0.0348(11) 0.0414(12) 0.0333(12) 0.0027(9) 0.0049(9) 0.0057(9)
N2 0.251(7) 0.171(5) 0.112(4) 0.014(4) 0.093(5) 0.138(5)
Cl1 0.0290(3) 0.0714(5) 0.0533(4) -0.0032(4) 0.0074(3) 0.0037(3)
Ir1 0.02887(5) 0.03470(6) 0.02659(6) -0.00090(4) 0.00605(4) 0.00676(4)

loop_
_atom_type_symbol
_atom_type_description
_atom_type_scat_dispersion_real
_atom_type_scat_dispersion_imag
_atom_type_scat_source
C C 0.0033 0.0016 'International Tables Vol C Tables 4.2.6.8 and 6.1.1.4'
H H 0.0000 0.0000 'International Tables Vol C Tables 4.2.6.8 and 6.1.1.4'
N N 0.0061 0.0033 'International Tables Vol C Tables 4.2.6.8 and 6.1.1.4'
Cl Cl 0.1484 0.1585 'International Tables Vol C Tables 4.2.6.8 and 6.1.1.4'
Ir Ir -1.4442 7.9887 'International Tables Vol C Tables 4.2.6.8 and 6.1.1.4'

loop_
_geom_angle_atom_site_label_1
_geom_angle_atom_site_label_2
_geom_angle_atom_site_label_3
_geom_angle
C2 C1 C5 108.1(2)
C2 C1 C10 127.6(3)
C5 C1 C10 124.2(3)
C2 C1 Ir1 71.18(15)
C5 C1 Ir1 68.11(14)
C10 C1 Ir1 128.5(2)
C1 C2 C3 108.2(2)
C1 C2 C9 127.1(3)
C3 C2 C9 124.7(3)
C1 C2 Ir1 72.47(15)
C3 C2 Ir1 67.90(15)
C9 C2 Ir1 125.7(2)
C4 C3 C2 108.1(2)
C4 C3 C8 126.6(3)
C2 C3 C8 125.1(3)
C4 C3 Ir1 71.33(16)
C2 C3 Ir1 73.80(16)
C8 C3 Ir1 125.1(2)
C3 C4 C5 107.3(2)
C3 C4 C7 127.9(3)
C5 C4 C7 124.6(3)
C3 C4 Ir1 70.20(16)
C5 C4 Ir1 70.92(15)
C7 C4 Ir1 128.0(2)
C4 C5 C1 108.1(2)
C4 C5 C6 125.1(3)
C1 C5 C6 125.1(3)
C4 C5 Ir1 70.69(15)
C1 C5 Ir1 73.92(15)
C6 C5 Ir1 132.5(2)
C5 C6 H6A 109.5
C5 C6 H6B 109.5
H6A C6 H6B 109.5
C5 C6 H6C 109.5
H6A C6 H6C 109.5
H6B C6 H6C 109.5
C4 C7 H7A 109.5
C4 C7 H7B 109.5
H7A C7 H7B 109.5
C4 C7 H7C 109.5
H7A C7 H7C 109.5
H7B C7 H7C 109.5
C3 C8 H8A 109.5
C3 C8 H8B 109.5
H8A C8 H8B 109.5
C3 C8 H8C 109.5
H8A C8 H8C 109.5
H8B C8 H8C 109.5
C2 C9 H9A 109.5
C2 C9 H9B 109.5
H9A C9 H9B 109.5
C2 C9 H9C 109.5
H9A C9 H9C 109.5
H9B C9 H9C 109.5
C1 C10 H10A 109.5
C1 C10 H10B 109.5
H10A C10 H10B 109.5
C1 C10 H10C 109.5
H10A C10 H10C 109.5
H10B C10 H10C 109.5
C12 C11 C16 119.2(3)
C12 C11 N1 119.2(2)
C16 C11 N1 121.6(3)
C11 C12 C13 120.0(3)
C11 C12 H12 120.0
C13 C12 H12 120.0
C12 C13 C14 121.9(3)
C12 C13 H13 119.1
C14 C13 H13 119.1
C15 C14 C13 117.0(3)
C15 C14 C17 122.3(3)
C13 C14 C17 120.7(3)
C14 C15 C16 121.8(3)
C14 C15 H15 119.1
C16 C15 H15 119.1
C11 C16 C15 120.1(3)
C11 C16 H16 120.0
C15 C16 H16 120.0
C19 C17 C20' 60.7(19)
C19 C17 C18 130.7(12)
C20' C17 C18 120.1(10)
C19 C17 C14 116.1(11)
C20' C17 C14 108.2(5)
C18 C17 C14 109.8(3)
C19 C17 C19' 46.0(15)
C20' C17 C19' 106.0(10)
C18 C17 C19' 101.8(4)
C14 C17 C19' 110.5(4)
C19 C17 C20 95(2)
C18 C17 C20 85.1(13)
C14 C17 C20 109.9(8)
C19' C17 C20 133.6(11)
C17 C18 H18A 109.5
C17 C18 H18B 109.5
H18A C18 H18B 109.5
C17 C18 H18C 109.5
H18A C18 H18C 109.5
H18B C18 H18C 109.5
C17 C19 H19A 109.5
C17 C19 H19B 109.5
C17 C19 H19C 109.5
C17 C19' H19D 109.5
C17 C19' H19E 109.5
H19D C19' H19E 109.5
C17 C19' H19F 109.5
H19D C19' H19F 109.5
H19E C19' H19F 109.5
C17 C20 H20A 109.5
C17 C20 H20B 109.5
C17 C20 H20C 109.5
C17 C20' H20D 109.5
C17 C20' H20E 109.5
H20D C20' H20E 109.5
C17 C20' H20F 109.5
H20D C20' H20F 109.5
H20E C20' H20F 109.5
N1 C21 C22 116.3(3)
N1 C21 H21 121.9
C22 C21 H21 121.9
C27 C22 C23 122.8(3)
C27 C22 C21 123.3(3)
C23 C22 C21 113.7(2)
C24 C23 C22 116.1(3)
C24 C23 Ir1 127.8(2)
C22 C23 Ir1 115.6(2)
C25 C24 C23 120.9(3)
C25 C24 H24 119.5
C23 C24 H24 119.5
C26 C25 C24 121.6(3)
C26 C25 C28 120.8(3)
C24 C25 C28 117.6(4)
C27 C26 C25 119.3(3)
C27 C26 H26 120.4
C25 C26 H26 120.4
C26 C27 C22 119.2(3)
C26 C27 H27 120.4
C22 C27 H27 120.4
N2 C28 C25 179.6(7)
C21 N1 C11 120.2(2)
C21 N1 Ir1 116.34(19)
C11 N1 Ir1 123.18(18)
C23 Ir1 N1 78.04(10)
C23 Ir1 C3 119.25(12)
N1 Ir1 C3 162.70(10)
C23 Ir1 C4 99.60(11)
N1 Ir1 C4 145.68(10)
C3 Ir1 C4 38.48(10)
C23 Ir1 C5 114.10(10)
N1 Ir1 C5 110.96(10)
C3 Ir1 C5 64.13(11)
C4 Ir1 C5 38.39(10)
C23 Ir1 C2 157.46(12)
N1 Ir1 C2 124.41(10)
C3 Ir1 C2 38.30(11)
C4 Ir1 C2 63.59(10)
C5 Ir1 C2 62.88(10)
C23 Ir1 C1 150.92(10)
N1 Ir1 C1 102.51(9)
C3 Ir1 C1 62.94(11)
C4 Ir1 C1 63.37(10)
C5 Ir1 C1 37.98(10)
C2 Ir1 C1 36.34(10)
C23 Ir1 Cl1 84.98(8)
N1 Ir1 Cl1 85.29(6)
C3 Ir1 Cl1 95.29(8)
C4 Ir1 Cl1 128.90(8)
C5 Ir1 Cl1 156.61(8)
C2 Ir1 Cl1 94.23(8)
C1 Ir1 Cl1 124.09(7)

loop_
_geom_bond_atom_site_label_1
_geom_bond_atom_site_label_2
_geom_bond_distance
C1 C2 1.406(4)
C1 C5 1.449(4)
C1 C10 1.502(4)
C1 Ir1 2.262(3)
C2 C3 1.449(4)
C2 C9 1.500(4)
C2 Ir1 2.246(3)
C3 C4 1.433(4)
C3 C8 1.499(4)
C3 Ir1 2.167(3)
C4 C5 1.435(4)
C4 C7 1.491(4)
C4 Ir1 2.182(3)
C5 C6 1.502(4)
C5 Ir1 2.185(3)
C6 H6A 0.9600
C6 H6B 0.9600
C6 H6C 0.9600
C7 H7A 0.9600
C7 H7B 0.9600
C7 H7C 0.9600
C8 H8A 0.9600
C8 H8B 0.9600
C8 H8C 0.9600
C9 H9A 0.9600
C9 H9B 0.9600
C9 H9C 0.9600
C10 H10A 0.9600
C10 H10B 0.9600
C10 H10C 0.9600
C11 C12 1.382(4)
C11 C16 1.383(4)
C11 N1 1.430(3)
C12 C13 1.383(4)
C12 H12 0.9300
C13 C14 1.395(4)
C13 H13 0.9300
C14 C15 1.384(5)
C14 C17 1.539(4)
C15 C16 1.389(4)
C15 H15 0.9300
C16 H16 0.9300
C17 C19 1.43(3)
C17 C20' 1.497(11)
C17 C18 1.503(6)
C17 C19' 1.579(7)
C17 C20 1.63(3)
C18 H18A 0.9600
C18 H18B 0.9600
C18 H18C 0.9600
C19 H19A 0.9600
C19 H19B 0.9600
C19 H19C 0.9600
C19' H19D 0.9600
C19' H19E 0.9600
C19' H19F 0.9600
C20 H20A 0.9600
C20 H20B 0.9600
C20 H20C 0.9600
C20' H20D 0.9600
C20' H20E 0.9600
C20' H20F 0.9600
C21 N1 1.308(4)
C21 C22 1.439(4)
C21 H21 0.9300
C22 C27 1.397(4)
C22 C23 1.417(4)
C23 C24 1.397(4)
C23 Ir1 2.027(3)
C24 C25 1.391(4)
C24 H24 0.9300
C25 C26 1.389(5)
C25 C28 1.453(6)
C26 C27 1.376(5)
C26 H26 0.9300
C27 H27 0.9300
C28 N2 1.129(6)
N1 Ir1 2.090(2)
Cl1 Ir1 2.4027(8)

loop_
_geom_torsion_atom_site_label_1
_geom_torsion_atom_site_label_2
_geom_torsion_atom_site_label_3
_geom_torsion_atom_site_label_4
_geom_torsion
C5 C1 C2 C3 0.4(3)
C10 C1 C2 C3 -176.7(3)
Ir1 C1 C2 C3 58.7(2)
C5 C1 C2 C9 179.9(3)
C10 C1 C2 C9 2.7(5)
Ir1 C1 C2 C9 -121.9(3)
C5 C1 C2 Ir1 -58.27(18)
C10 C1 C2 Ir1 124.6(3)
C1 C2 C3 C4 2.0(3)
C9 C2 C3 C4 -177.5(3)
Ir1 C2 C3 C4 63.5(2)
C1 C2 C3 C8 176.6(3)
C9 C2 C3 C8 -2.9(5)
Ir1 C2 C3 C8 -121.8(3)
C1 C2 C3 Ir1 -61.6(2)
C9 C2 C3 Ir1 119.0(3)
C2 C3 C4 C5 -3.6(3)
C8 C3 C4 C5 -178.1(3)
Ir1 C3 C4 C5 61.58(19)
C2 C3 C4 C7 171.6(3)
C8 C3 C4 C7 -2.9(5)
Ir1 C3 C4 C7 -123.3(3)
C2 C3 C4 Ir1 -65.1(2)
C8 C3 C4 Ir1 120.3(3)
C3 C4 C5 C1 3.8(3)
C7 C4 C5 C1 -171.5(3)
Ir1 C4 C5 C1 64.94(18)
C3 C4 C5 C6 169.9(3)
C7 C4 C5 C6 -5.4(5)
Ir1 C4 C5 C6 -129.0(3)
C3 C4 C5 Ir1 -61.11(19)
C7 C4 C5 Ir1 123.5(3)
C2 C1 C5 C4 -2.7(3)
C10 C1 C5 C4 174.6(3)
Ir1 C1 C5 C4 -62.85(18)
C2 C1 C5 C6 -168.7(3)
C10 C1 C5 C6 8.5(5)
Ir1 C1 C5 C6 131.1(3)
C2 C1 C5 Ir1 60.19(19)
C10 C1 C5 Ir1 -122.5(3)
C16 C11 C12 C13 1.5(4)
N1 C11 C12 C13 -179.8(3)
C11 C12 C13 C14 -1.5(5)
C12 C13 C14 C15 0.9(5)
C12 C13 C14 C17 -179.2(3)
C13 C14 C15 C16 -0.6(5)
C17 C14 C15 C16 179.6(3)
C12 C11 C16 C15 -1.2(5)
N1 C11 C16 C15 -179.8(3)
C14 C15 C16 C11 0.7(5)
C15 C14 C17 C19 -41(2)
C13 C14 C17 C19 139.5(19)
C15 C14 C17 C20' -106.3(11)
C13 C14 C17 C20' 73.9(12)
C15 C14 C17 C18 120.9(4)
C13 C14 C17 C18 -59.0(5)
C15 C14 C17 C19' 9.4(6)
C13 C14 C17 C19' -170.5(5)
C15 C14 C17 C20 -147.2(15)
C13 C14 C17 C20 32.9(15)
N1 C21 C22 C27 176.7(3)
N1 C21 C22 C23 1.1(4)
C27 C22 C23 C24 -3.3(4)
C21 C22 C23 C24 172.3(3)
C27 C22 C23 Ir1 -175.5(2)
C21 C22 C23 Ir1 0.1(3)
C22 C23 C24 C25 2.9(5)
Ir1 C23 C24 C25 174.0(3)
C23 C24 C25 C26 -0.6(6)
C23 C24 C25 C28 -178.5(4)
C24 C25 C26 C27 -1.5(6)
C28 C25 C26 C27 176.3(4)
C25 C26 C27 C22 1.1(5)
C23 C22 C27 C26 1.3(5)
C21 C22 C27 C26 -173.9(3)
C22 C21 N1 C11 -175.5(2)
C22 C21 N1 Ir1 -1.7(3)
C12 C11 N1 C21 133.2(3)
C16 C11 N1 C21 -48.2(4)
C12 C11 N1 Ir1 -40.1(3)
C16 C11 N1 Ir1 138.5(2)
C24 C23 Ir1 N1 -171.9(3)
C22 C23 Ir1 N1 -0.8(2)
C24 C23 Ir1 C3 7.6(3)
C22 C23 Ir1 C3 178.74(19)
C24 C23 Ir1 C4 43.0(3)
C22 C23 Ir1 C4 -145.9(2)
C24 C23 Ir1 C5 80.3(3)
C22 C23 Ir1 C5 -108.6(2)
C24 C23 Ir1 C2 3.3(4)
C22 C23 Ir1 C2 174.4(2)
C24 C23 Ir1 C1 93.8(3)
C22 C23 Ir1 C1 -95.0(3)
C24 C23 Ir1 Cl1 -85.7(3)
C22 C23 Ir1 Cl1 85.5(2)
C21 N1 Ir1 C23 1.4(2)
C11 N1 Ir1 C23 175.0(2)
C21 N1 Ir1 C3 -177.1(3)
C11 N1 Ir1 C3 -3.5(4)
C21 N1 Ir1 C4 90.9(2)
C11 N1 Ir1 C4 -95.5(2)
C21 N1 Ir1 C5 112.9(2)
C11 N1 Ir1 C5 -73.6(2)
C21 N1 Ir1 C2 -176.38(19)
C11 N1 Ir1 C2 -2.8(2)
C21 N1 Ir1 C1 151.6(2)
C11 N1 Ir1 C1 -34.8(2)
C21 N1 Ir1 Cl1 -84.5(2)
C11 N1 Ir1 Cl1 89.11(19)
C4 C3 Ir1 C23 66.57(19)
C2 C3 Ir1 C23 -177.34(15)
C8 C3 Ir1 C23 -55.5(3)
C4 C3 Ir1 N1 -115.1(3)
C2 C3 Ir1 N1 1.0(4)
C8 C3 Ir1 N1 122.8(3)
C2 C3 Ir1 C4 116.1(2)
C8 C3 Ir1 C4 -122.1(3)
C4 C3 Ir1 C5 -37.82(16)
C2 C3 Ir1 C5 78.26(17)
C8 C3 Ir1 C5 -159.9(3)
C4 C3 Ir1 C2 -116.1(2)
C8 C3 Ir1 C2 121.8(3)
C4 C3 Ir1 C1 -80.43(17)
C2 C3 Ir1 C1 35.65(16)
C8 C3 Ir1 C1 157.5(3)
C4 C3 Ir1 Cl1 153.78(15)
C2 C3 Ir1 Cl1 -90.14(16)
C8 C3 Ir1 Cl1 31.7(3)
C3 C4 Ir1 C23 -125.72(17)
C5 C4 Ir1 C23 116.97(16)
C7 C4 Ir1 C23 -2.5(3)
C3 C4 Ir1 N1 151.47(18)
C5 C4 Ir1 N1 34.2(2)
C7 C4 Ir1 N1 -85.3(3)
C5 C4 Ir1 C3 -117.3(2)
C7 C4 Ir1 C3 123.2(4)
C3 C4 Ir1 C5 117.3(2)
C7 C4 Ir1 C5 -119.5(3)
C3 C4 Ir1 C2 38.43(16)
C5 C4 Ir1 C2 -78.88(17)
C7 C4 Ir1 C2 161.6(3)
C3 C4 Ir1 C1 79.22(17)
C5 C4 Ir1 C1 -38.09(15)
C7 C4 Ir1 C1 -157.6(3)
C3 C4 Ir1 Cl1 -34.43(19)
C5 C4 Ir1 Cl1 -151.74(13)
C7 C4 Ir1 Cl1 88.8(3)
C4 C5 Ir1 C23 -74.30(18)
C1 C5 Ir1 C23 169.35(16)
C6 C5 Ir1 C23 46.1(3)
C4 C5 Ir1 N1 -160.18(15)
C1 C5 Ir1 N1 83.46(17)
C6 C5 Ir1 N1 -39.8(3)
C4 C5 Ir1 C3 37.91(16)
C1 C5 Ir1 C3 -78.45(17)
C6 C5 Ir1 C3 158.3(3)
C1 C5 Ir1 C4 -116.4(2)
C6 C5 Ir1 C4 120.4(4)
C4 C5 Ir1 C2 80.89(17)
C1 C5 Ir1 C2 -35.46(16)
C6 C5 Ir1 C2 -158.7(3)
C4 C5 Ir1 C1 116.4(2)
C6 C5 Ir1 C1 -123.3(4)
C4 C5 Ir1 Cl1 68.2(3)
C1 C5 Ir1 Cl1 -48.2(3)
C6 C5 Ir1 Cl1 -171.4(2)
C1 C2 Ir1 C23 124.9(3)
C3 C2 Ir1 C23 6.1(3)
C9 C2 Ir1 C23 -111.6(3)
C1 C2 Ir1 N1 -60.79(19)
C3 C2 Ir1 N1 -179.64(14)
C9 C2 Ir1 N1 62.6(3)
C1 C2 Ir1 C3 118.8(2)
C9 C2 Ir1 C3 -117.7(3)
C1 C2 Ir1 C4 80.25(17)
C3 C2 Ir1 C4 -38.60(17)
C9 C2 Ir1 C4 -156.3(3)
C1 C2 Ir1 C5 37.04(16)
C3 C2 Ir1 C5 -81.81(18)
C9 C2 Ir1 C5 160.5(3)
C3 C2 Ir1 C1 -118.8(2)
C9 C2 Ir1 C1 123.4(3)
C1 C2 Ir1 Cl1 -147.98(15)
C3 C2 Ir1 Cl1 93.18(16)
C9 C2 Ir1 Cl1 -24.5(3)
C2 C1 Ir1 C23 -139.7(2)
C5 C1 Ir1 C23 -20.3(3)
C10 C1 Ir1 C23 96.8(3)
C2 C1 Ir1 N1 132.47(16)
C5 C1 Ir1 N1 -108.14(16)
C10 C1 Ir1 N1 8.9(3)
C2 C1 Ir1 C3 -37.56(17)
C5 C1 Ir1 C3 81.83(18)
C10 C1 Ir1 C3 -161.1(3)
C2 C1 Ir1 C4 -80.90(18)
C5 C1 Ir1 C4 38.49(16)
C10 C1 Ir1 C4 155.6(3)
C2 C1 Ir1 C5 -119.4(2)
C10 C1 Ir1 C5 117.1(3)
C5 C1 Ir1 C2 119.4(2)
C10 C1 Ir1 C2 -123.5(3)
C2 C1 Ir1 Cl1 39.69(18)
C5 C1 Ir1 Cl1 159.08(13)
C10 C1 Ir1 Cl1 -83.8(3)
